data_7122516
loop_
_publ_author_name
'Takahashi, Toshifumi'
'Kuroda, Daiki'
'Kuwano, Toru'
'Yoshida, Yuji'
'Kurahashi, Takuya'
'Matsubara, Seijiro'

_publ_section_title
;
 Nickel-catalyzed intermolecular carboiodination of alkynes with aryl
 iodides.
;
_journal_issue 90
_journal_name_full 'Chemical communications (Cambridge, England)'
_journal_page_first 12750
_journal_page_last 12753
_journal_paper_doi 10.1039/c8cc07560c
_journal_volume 54
_journal_year 2018
_chemical_formula_moiety 'C20 H30 B I O2'
_chemical_formula_sum 'C20 H30 B I O2'
_chemical_formula_weight 440.17
_space_group_IT_number 14
_space_group_name_Hall '-P 2ybc'
_space_group_name_H-M_alt 'P 1 21/c 1'
_symmetry_cell_setting monoclinic
_symmetry_Int_Tables_number 14
_symmetry_space_group_name_Hall '-P 2ybc'
_symmetry_space_group_name_H-M 'P 1 21/c 1'
_atom_sites_solution_hydrogens geom
_atom_sites_solution_primary direct
_atom_sites_solution_secondary difmap
_audit_update_record
;
2018-06-05 deposited with the CCDC.
2018-10-16 downloaded from the CCDC.
;
_cell_angle_alpha 90.0000
_cell_angle_beta 105.433(7)
_cell_angle_gamma 90.0000
_cell_formula_units_Z 4
_cell_length_a 13.663(12)
_cell_length_b 10.672(8)
_cell_length_c 15.638(13)
_cell_measurement_reflns_used 4085
_cell_measurement_temperature 293
_cell_measurement_theta_max 27.50
_cell_measurement_theta_min 3.10
_cell_volume 2198(3)
_computing_cell_refinement 'CrystalClear-SM Expert 2.0 r15'
_computing_data_collection 'CrystalClear-SM Expert 2.0 r15 (Rigaku, 2011)'
_computing_data_reduction 'CrystalClear-SM Expert 2.0 r15'
_computing_molecular_graphics 'CrystalStructure 4.0'
_computing_publication_material 'CrystalStructure 4.0 (Rigaku, 2010)'
_computing_structure_refinement 'SHELXL97 (Sheldrick, 2008)'
_computing_structure_solution 'SHELXS97 (Sheldrick, 2008)'
_diffrn_ambient_temperature 293
_diffrn_detector_area_resol_mean 6.827
_diffrn_measured_fraction_theta_full 0.996
_diffrn_measured_fraction_theta_max 0.996
_diffrn_measurement_device_type 'Rigaku XtaLAB mini'
_diffrn_measurement_method \w
_diffrn_radiation_type 'Mo K\a'
_diffrn_radiation_wavelength 0.71075
_diffrn_reflns_av_R_equivalents 0.0324
_diffrn_reflns_limit_h_max 17
_diffrn_reflns_limit_h_min -17
_diffrn_reflns_limit_k_max 13
_diffrn_reflns_limit_k_min -13
_diffrn_reflns_limit_l_max 20
_diffrn_reflns_limit_l_min -20
_diffrn_reflns_number 22765
_diffrn_reflns_theta_full 27.60
_diffrn_reflns_theta_max 27.60
_diffrn_standards_number 0
_exptl_absorpt_coefficient_mu 1.466
_exptl_absorpt_correction_T_max 0.724
_exptl_absorpt_correction_T_min 0.644
_exptl_absorpt_correction_type numerical
_exptl_absorpt_process_details 'NUMABS (Rigaku, 1999)'
_exptl_crystal_colour colorless
_exptl_crystal_density_diffrn 1.330
_exptl_crystal_density_method 'not measured'
_exptl_crystal_description prism
_exptl_crystal_F_000 896.00
_exptl_crystal_size_max 0.440
_exptl_crystal_size_mid 0.410
_exptl_crystal_size_min 0.220
_refine_diff_density_max 2.000
_refine_diff_density_min -1.460
_refine_ls_extinction_method none
_refine_ls_goodness_of_fit_ref 2.136
_refine_ls_hydrogen_treatment constr
_refine_ls_number_parameters 169
_refine_ls_number_reflns 5086
_refine_ls_number_restraints 7
_refine_ls_R_factor_gt 0.1184
_refine_ls_shift/su_max 0.001
_refine_ls_structure_factor_coef Fsqd
_refine_ls_weighting_details 'w = 1/[\s^2^(Fo^2^)+(0.1000P)^2^+0.0000P] where P=(Fo^2^+2Fc^2^)/3'
_refine_ls_weighting_scheme calc
_refine_ls_wR_factor_ref 0.3500
_reflns_number_gt 3699
_reflns_number_total 5086
_reflns_threshold_expression F^2^>2.0\s(F^2^)
_cod_data_source_file c8cc07560c2.cif
_cod_data_source_block 2013_11_14_2
_cod_depositor_comments 'Adding full bibliography for 7122515--7122516.cif.'
_cod_original_cell_volume 2198(4)
_cod_database_code 7122516

loop_
_symmetry_equiv_pos_site_id
_symmetry_equiv_pos_as_xyz
1 +X,+Y,+Z
2 -X,1/2+Y,1/2-Z
3 -X,-Y,-Z
4 +X,1/2-Y,1/2+Z

loop_
_atom_site_label
_atom_site_type_symbol
_atom_site_fract_x
_atom_site_fract_y
_atom_site_fract_z
_atom_site_U_iso_or_equiv
_atom_site_adp_type
_atom_site_occupancy
_atom_site_symmetry_multiplicity
_atom_site_calc_flag
_atom_site_refinement_flags
I1 I 0.59247(5) 0.76360(7) 1.01237(4) 0.1012(5) Uani 1.0 4 d .
O1 O 0.9504(5) 0.4247(7) 0.8174(5) 0.1073(11) Uani 1.0 4 d .
O2 O 0.9113(6) 0.2972(8) 0.9179(6) 0.1073(11) Uani 1.0 4 d .
C1 C 1.1167(7) 0.4549(10) 0.9011(8) 0.1073(11) Uani 1.0 4 d .
C2 C 1.0380(8) 0.3473(11) 0.8505(8) 0.1073(11) Uani 1.0 4 d .
C3 C 1.0917(8) 0.3093(12) 0.7869(8) 0.1073(11) Uani 1.0 4 d .
C4 C 1.0063(11) 0.2540(10) 0.9072(11) 0.1073(11) Uani 1.0 4 d .
C5 C 1.0803(9) 0.2428(10) 1.0016(9) 0.1073(11) Uani 1.0 4 d .
C6 C 0.9887(8) 0.1262(11) 0.8732(8) 0.1073(11) Uani 1.0 4 d .
C7 C 0.7800(5) 0.4653(6) 0.8489(5) 0.0557(15) Uani 1.0 4 d .
C8 C 0.7116(6) 0.4319(7) 0.8949(6) 0.0674(19) Uani 1.0 4 d .
C9 C 0.6225(6) 0.4966(7) 0.8885(6) 0.0707(19) Uani 1.0 4 d .
C10 C 0.6012(5) 0.6019(6) 0.8355(4) 0.0558(15) Uani 1.0 4 d .
C11 C 0.6679(6) 0.6366(7) 0.7873(5) 0.0680(18) Uani 1.0 4 d .
C12 C 0.7555(5) 0.5683(7) 0.7951(5) 0.0643(17) Uani 1.0 4 d .
C13 C 0.5058(5) 0.6749(7) 0.8249(5) 0.0644(17) Uani 1.0 4 d .
C14 C 0.4278(7) 0.6543(11) 0.7365(6) 0.105(4) Uani 1.0 4 d .
C15 C 0.3738(11) 0.5276(12) 0.7283(9) 0.175(8) Uani 1.0 4 d .
C16 C 0.2971(12) 0.499(2) 0.6511(12) 0.227(12) Uani 1.0 4 d .
C17 C 0.4864(7) 0.7499(7) 0.8843(6) 0.068(2) Uani 1.0 4 d .
C18 C 0.3950(7) 0.8330(9) 0.8777(6) 0.086(3) Uani 1.0 4 d .
C19 C 0.3230(9) 0.7813(11) 0.9296(9) 0.107(4) Uani 1.0 4 d .
C20 C 0.2313(8) 0.8728(13) 0.9169(8) 0.117(4) Uani 1.0 4 d .
B1 B 0.8803(10) 0.3940(13) 0.8605(10) 0.1073(11) Uani 1.0 4 d .
H1A H 1.1197 0.5209 0.8602 0.1287 Uiso 1.0 4 calc R
H1B H 1.1830 0.4190 0.9236 0.1287 Uiso 1.0 4 calc R
H1C H 1.0939 0.4883 0.9495 0.1287 Uiso 1.0 4 calc R
H3A H 1.1168 0.3822 0.7636 0.1287 Uiso 1.0 4 calc R
H3B H 1.0464 0.2643 0.7394 0.1287 Uiso 1.0 4 calc R
H3C H 1.1476 0.2563 0.8155 0.1287 Uiso 1.0 4 calc R
H5A H 1.0527 0.1857 1.0365 0.1287 Uiso 1.0 4 calc R
H5B H 1.0891 0.3237 1.0296 0.1287 Uiso 1.0 4 calc R
H5C H 1.1448 0.2122 0.9971 0.1287 Uiso 1.0 4 calc R
H6A H 0.9416 0.1275 0.8154 0.1287 Uiso 1.0 4 calc R
H6B H 0.9611 0.0768 0.9126 0.1287 Uiso 1.0 4 calc R
H6C H 1.0517 0.0902 0.8692 0.1287 Uiso 1.0 4 calc R
H8 H 0.7258 0.3625 0.9321 0.0808 Uiso 1.0 4 calc R
H9 H 0.5772 0.4695 0.9197 0.0849 Uiso 1.0 4 calc R
H11 H 0.6539 0.7057 0.7497 0.0816 Uiso 1.0 4 calc R
H12 H 0.8000 0.5932 0.7625 0.0772 Uiso 1.0 4 calc R
H14A H 0.4615 0.6614 0.6893 0.1258 Uiso 1.0 4 calc R
H14B H 0.3773 0.7204 0.7279 0.1258 Uiso 1.0 4 calc R
H15A H 0.4253 0.4630 0.7354 0.2100 Uiso 1.0 4 calc R
H15B H 0.3444 0.5201 0.7781 0.2100 Uiso 1.0 4 calc R
H16A H 0.3247 0.5020 0.6007 0.2721 Uiso 1.0 4 calc R
H16B H 0.2435 0.5600 0.6435 0.2721 Uiso 1.0 4 calc R
H16C H 0.2707 0.4173 0.6563 0.2721 Uiso 1.0 4 calc R
H18A H 0.3581 0.8418 0.8158 0.1030 Uiso 1.0 4 calc R
H18B H 0.4180 0.9156 0.9002 0.1030 Uiso 1.0 4 calc R
H19A H 0.3583 0.7744 0.9920 0.1279 Uiso 1.0 4 calc R
H19B H 0.2993 0.6986 0.9078 0.1279 Uiso 1.0 4 calc R
H20A H 0.1913 0.8699 0.8563 0.1408 Uiso 1.0 4 calc R
H20B H 0.2560 0.9565 0.9313 0.1408 Uiso 1.0 4 calc R
H20C H 0.1903 0.8483 0.9553 0.1408 Uiso 1.0 4 calc R

loop_
_atom_site_aniso_label
_atom_site_aniso_U_11
_atom_site_aniso_U_22
_atom_site_aniso_U_33
_atom_site_aniso_U_12
_atom_site_aniso_U_13
_atom_site_aniso_U_23
I1 0.0795(6) 0.1411(8) 0.0776(6) 0.0165(4) 0.0117(4) -0.0206(3)
O1 0.083(2) 0.108(3) 0.138(3) 0.0222(16) 0.0418(19) 0.0148(18)
O2 0.083(2) 0.108(3) 0.138(3) 0.0222(16) 0.0418(19) 0.0148(18)
C1 0.083(2) 0.108(3) 0.138(3) 0.0222(16) 0.0418(19) 0.0148(18)
C2 0.083(2) 0.108(3) 0.138(3) 0.0222(16) 0.0418(19) 0.0148(18)
C3 0.083(2) 0.108(3) 0.138(3) 0.0222(16) 0.0418(19) 0.0148(18)
C4 0.083(2) 0.108(3) 0.138(3) 0.0222(16) 0.0418(19) 0.0148(18)
C5 0.083(2) 0.108(3) 0.138(3) 0.0222(16) 0.0418(19) 0.0148(18)
C6 0.083(2) 0.108(3) 0.138(3) 0.0222(16) 0.0418(19) 0.0148(18)
C7 0.054(4) 0.045(4) 0.070(4) -0.001(3) 0.020(3) -0.006(3)
C8 0.059(4) 0.058(5) 0.090(6) 0.004(3) 0.029(4) 0.019(4)
C9 0.061(4) 0.066(5) 0.092(6) 0.004(4) 0.032(4) 0.009(4)
C10 0.053(4) 0.060(4) 0.053(4) 0.009(3) 0.011(3) 0.001(3)
C11 0.076(5) 0.060(4) 0.073(5) 0.008(4) 0.027(4) 0.014(4)
C12 0.053(4) 0.073(5) 0.074(5) 0.009(3) 0.028(4) 0.006(4)
C13 0.051(4) 0.075(5) 0.065(4) 0.016(3) 0.012(3) 0.007(4)
C14 0.075(6) 0.140(10) 0.089(7) 0.048(6) 0.003(5) -0.012(6)
C15 0.170(13) 0.118(10) 0.170(14) 0.049(10) -0.072(10) -0.053(9)
C16 0.129(13) 0.29(3) 0.211(19) 0.060(15) -0.034(11) -0.087(18)
C17 0.063(5) 0.079(5) 0.066(5) 0.015(3) 0.020(4) 0.008(3)
C18 0.081(6) 0.096(7) 0.087(6) 0.021(5) 0.034(5) 0.019(5)
C19 0.084(7) 0.148(10) 0.096(8) 0.031(6) 0.040(6) 0.025(6)
C20 0.087(7) 0.161(11) 0.114(8) 0.038(7) 0.043(6) 0.014(8)
B1 0.083(2) 0.108(3) 0.138(3) 0.0222(16) 0.0418(19) 0.0148(18)

loop_
_atom_type_symbol
_atom_type_description
_atom_type_scat_dispersion_real
_atom_type_scat_dispersion_imag
_atom_type_scat_source
C C 0.0033 0.0016
;
International Tables for Crystallography
(1992, Vol. C, Tables 4.2.6.8 and 6.1.1.4)
;
H H 0.0000 0.0000
;
International Tables for Crystallography
(1992, Vol. C, Table 6.1.1.4)
;
B B 0.0013 0.0007
;
International Tables for Crystallography
(1992, Vol. C, Tables 4.2.6.8 and 6.1.1.4)
;
I I -0.4742 1.8119
;
International Tables for Crystallography
(1992, Vol. C, Tables 4.2.6.8 and 6.1.1.4)
;
O O 0.0106 0.0060
;
International Tables for Crystallography
(1992, Vol. C, Tables 4.2.6.8 and 6.1.1.4)
;

loop_
_geom_angle_atom_site_label_1
_geom_angle_atom_site_label_2
_geom_angle_atom_site_label_3
_geom_angle
_geom_angle_publ_flag
C2 O1 B1 108.3(9) yes
C4 O2 B1 107.4(11) yes
O1 C2 C1 98.6(8) yes
O1 C2 C3 116.2(10) yes
O1 C2 C4 104.9(10) yes
C1 C2 C3 98.2(9) yes
C1 C2 C4 116.5(10) yes
C3 C2 C4 120.7(11) yes
O2 C4 C2 105.9(9) yes
O2 C4 C5 107.1(13) yes
O2 C4 C6 106.1(10) yes
C2 C4 C5 113.7(10) yes
C2 C4 C6 117.3(14) yes
C5 C4 C6 106.0(9) yes
C8 C7 C12 116.2(7) yes
C8 C7 B1 121.4(8) yes
C12 C7 B1 122.3(9) yes
C7 C8 C9 122.9(7) yes
C8 C9 C10 119.5(8) yes
C9 C10 C11 118.8(7) yes
C9 C10 C13 122.1(7) yes
C11 C10 C13 119.0(6) yes
C10 C11 C12 119.6(7) yes
C7 C12 C11 122.9(8) yes
C10 C13 C14 113.9(7) yes
C10 C13 C17 125.4(6) yes
C14 C13 C17 120.7(7) yes
C13 C14 C15 114.2(9) yes
C14 C15 C16 119.6(13) yes
I1 C17 C13 119.5(6) yes
I1 C17 C18 111.4(6) yes
C13 C17 C18 129.1(8) yes
C17 C18 C19 112.7(8) yes
C18 C19 C20 108.3(10) yes
O1 B1 O2 112.2(11) yes
O1 B1 C7 123.4(11) yes
O2 B1 C7 124.4(12) yes
C2 C1 H1A 109.471 no
C2 C1 H1B 109.471 no
C2 C1 H1C 109.471 no
H1A C1 H1B 109.474 no
H1A C1 H1C 109.470 no
H1B C1 H1C 109.472 no
C2 C3 H3A 109.466 no
C2 C3 H3B 109.474 no
C2 C3 H3C 109.470 no
H3A C3 H3B 109.481 no
H3A C3 H3C 109.465 no
H3B C3 H3C 109.472 no
C4 C5 H5A 109.467 no
C4 C5 H5B 109.476 no
C4 C5 H5C 109.471 no
H5A C5 H5B 109.475 no
H5A C5 H5C 109.465 no
H5B C5 H5C 109.474 no
C4 C6 H6A 109.475 no
C4 C6 H6B 109.473 no
C4 C6 H6C 109.474 no
H6A C6 H6B 109.468 no
H6A C6 H6C 109.471 no
H6B C6 H6C 109.468 no
C7 C8 H8 118.537 no
C9 C8 H8 118.539 no
C8 C9 H9 120.253 no
C10 C9 H9 120.266 no
C10 C11 H11 120.195 no
C12 C11 H11 120.202 no
C7 C12 H12 118.550 no
C11 C12 H12 118.550 no
C13 C14 H14A 108.718 no
C13 C14 H14B 108.721 no
C15 C14 H14A 108.705 no
C15 C14 H14B 108.711 no
H14A C14 H14B 107.619 no
C14 C15 H15A 107.429 no
C14 C15 H15B 107.422 no
C16 C15 H15A 107.430 no
C16 C15 H15B 107.426 no
H15A C15 H15B 106.952 no
C15 C16 H16A 109.469 no
C15 C16 H16B 109.471 no
C15 C16 H16C 109.480 no
H16A C16 H16B 109.473 no
H16A C16 H16C 109.470 no
H16B C16 H16C 109.465 no
C17 C18 H18A 109.045 no
C17 C18 H18B 109.052 no
C19 C18 H18A 109.048 no
C19 C18 H18B 109.045 no
H18A C18 H18B 107.808 no
C18 C19 H19A 110.039 no
C18 C19 H19B 110.049 no
C20 C19 H19A 110.037 no
C20 C19 H19B 110.029 no
H19A C19 H19B 108.386 no
C19 C20 H20A 109.473 no
C19 C20 H20B 109.466 no
C19 C20 H20C 109.474 no
H20A C20 H20B 109.476 no
H20A C20 H20C 109.473 no
H20B C20 H20C 109.465 no

loop_
_geom_bond_atom_site_label_1
_geom_bond_atom_site_label_2
_geom_bond_distance
_geom_bond_publ_flag
I1 C17 2.142(8) yes
O1 C2 1.433(13) yes
O1 B1 1.350(18) yes
O2 C4 1.429(17) yes
O2 B1 1.360(16) yes
C1 C2 1.628(15) yes
C2 C3 1.442(19) yes
C2 C4 1.47(2) yes
C4 C5 1.557(19) yes
C4 C6 1.461(16) yes
C7 C8 1.370(12) yes
C7 C12 1.370(10) yes
C7 B1 1.536(15) yes
C8 C9 1.379(11) yes
C9 C10 1.382(10) yes
C10 C11 1.379(11) yes
C10 C13 1.490(10) yes
C11 C12 1.379(11) yes
C13 C14 1.520(10) yes
C13 C17 1.305(12) yes
C14 C15 1.530(17) yes
C15 C16 1.40(2) yes
C17 C18 1.512(13) yes
C18 C19 1.535(17) yes
C19 C20 1.559(17) yes
C1 H1A 0.960 no
C1 H1B 0.960 no
C1 H1C 0.960 no
C3 H3A 0.960 no
C3 H3B 0.960 no
C3 H3C 0.960 no
C5 H5A 0.960 no
C5 H5B 0.960 no
C5 H5C 0.960 no
C6 H6A 0.960 no
C6 H6B 0.960 no
C6 H6C 0.960 no
C8 H8 0.930 no
C9 H9 0.930 no
C11 H11 0.930 no
C12 H12 0.930 no
C14 H14A 0.970 no
C14 H14B 0.970 no
C15 H15A 0.970 no
C15 H15B 0.970 no
C16 H16A 0.960 no
C16 H16B 0.960 no
C16 H16C 0.960 no
C18 H18A 0.970 no
C18 H18B 0.970 no
C19 H19A 0.970 no
C19 H19B 0.970 no
C20 H20A 0.960 no
C20 H20B 0.960 no
C20 H20C 0.960 no

loop_
_geom_contact_atom_site_label_1
_geom_contact_atom_site_label_2
_geom_contact_distance
_geom_contact_publ_flag
_geom_contact_site_symmetry_2
I1 C9 3.531(8) no .
I1 C10 3.290(7) no .
I1 C19 3.567(12) no .
O1 C5 3.536(14) no .
O1 C6 3.308(14) no .
O1 C12 3.011(11) no .
O2 C1 3.342(14) no .
O2 C8 3.019(11) no .
C1 C5 2.874(17) no .
C1 B1 3.188(16) no .
C3 C5 3.48(2) no .
C3 C6 2.938(18) no .
C3 B1 3.50(2) no .
C5 B1 3.425(17) no .
C6 B1 3.200(18) no .
C7 C10 2.804(10) no .
C8 C11 2.725(11) no .
C9 C12 2.726(12) no .
C9 C14 3.493(11) no .
C9 C17 3.272(11) no .
C10 C15 3.212(14) no .
C11 C14 3.169(12) no .
C11 C17 3.452(13) no .
C13 C19 3.518(16) no .
C14 C18 3.039(15) no .
C15 C17 3.457(15) no .
I1 H9 3.4403 no .
I1 H18B 3.0272 no .
I1 H19A 3.1316 no .
O1 H1A 2.4559 no .
O1 H1B 3.1711 no .
O1 H1C 2.5331 no .
O1 H3A 2.6643 no .
O1 H3B 2.6435 no .
O1 H3C 3.2454 no .
O1 H5B 3.5240 no .
O1 H6A 3.1741 no .
O1 H12 2.6939 no .
O2 H1C 3.1573 no .
O2 H5A 2.5848 no .
O2 H5B 2.6022 no .
O2 H5C 3.2300 no .
O2 H6A 2.5255 no .
O2 H6B 2.4568 no .
O2 H6C 3.1499 no .
O2 H8 2.6934 no .
C1 H3A 2.2866 no .
C1 H3B 3.1885 no .
C1 H3C 2.6019 no .
C1 H5B 2.5574 no .
C1 H5C 2.9674 no .
C2 H5A 3.3417 no .
C2 H5B 2.7110 no .
C2 H5C 2.7722 no .
C2 H6A 2.6751 no .
C2 H6B 3.3045 no .
C2 H6C 2.7607 no .
C3 H1A 2.5151 no .
C3 H1B 2.4650 no .
C3 H1C 3.1734 no .
C3 H5C 3.3370 no .
C3 H6A 2.9423 no .
C3 H6C 2.7924 no .
C4 H1A 3.4153 no .
C4 H1B 2.9443 no .
C4 H1C 2.7751 no .
C4 H3A 3.3161 no .
C4 H3B 2.8220 no .
C4 H3C 2.6944 no .
C5 H1B 2.8119 no .
C5 H1C 2.7651 no .
C5 H3C 3.2814 no .
C5 H6A 3.2642 no .
C5 H6B 2.5541 no .
C5 H6C 2.5818 no .
C6 H3B 2.8373 no .
C6 H3C 2.9154 no .
C6 H5A 2.5506 no .
C6 H5B 3.2436 no .
C6 H5C 2.6362 no .
C7 H9 3.2459 no .
C7 H11 3.2449 no .
C8 H12 3.1690 no .
C9 H11 3.2201 no .
C9 H15A 3.1126 no .
C10 H8 3.2163 no .
C10 H12 3.2149 no .
C10 H14A 2.6355 no .
C10 H14B 3.3231 no .
C10 H15A 2.9013 no .
C10 H15B 3.4929 no .
C11 H9 3.2201 no .
C11 H14A 2.8412 no .
C12 H8 3.1689 no .
C13 H9 2.6811 no .
C13 H11 2.6177 no .
C13 H15A 2.7316 no .
C13 H15B 2.6959 no .
C13 H18A 2.6665 no .
C13 H18B 3.1892 no .
C13 H19B 3.4132 no .
C14 H11 3.0895 no .
C14 H16A 2.7463 no .
C14 H16B 2.7432 no .
C14 H16C 3.3388 no .
C14 H18A 2.6603 no .
C15 H9 3.5554 no .
C16 H14A 2.7697 no .
C16 H14B 2.7386 no .
C17 H9 3.2303 no .
C17 H11 3.5291 no .
C17 H14A 3.1227 no .
C17 H14B 2.5221 no .
C17 H15B 3.2894 no .
C17 H19A 2.7455 no .
C17 H19B 2.7331 no .
C18 H14B 2.5857 no .
C18 H20A 2.7426 no .
C18 H20B 2.6267 no .
C18 H20C 3.3364 no .
C19 H14B 3.4875 no .
C20 H18A 2.6585 no .
C20 H18B 2.6721 no .
B1 H1A 3.5413 no .
B1 H1C 3.0497 no .
B1 H3B 3.5962 no .
B1 H5B 3.4171 no .
B1 H6A 3.0980 no .
B1 H6B 3.5862 no .
B1 H8 2.6617 no .
B1 H12 2.6797 no .
H1A H3A 2.1079 no .
H1A H3B 3.3267 no .
H1A H3C 2.9589 no .
H1A H5B 3.4943 no .
H1B H3A 2.4549 no .
H1B H3B 3.4127 no .
H1B H3C 2.3824 no .
H1B H5B 2.5609 no .
H1B H5C 2.6051 no .
H1C H3A 3.2114 no .
H1C H3C 3.4473 no .
H1C H5B 2.1688 no .
H1C H5C 3.0740 no .
H3B H6A 2.5499 no .
H3B H6C 2.7386 no .
H3C H5C 2.8897 no .
H3C H6A 3.1322 no .
H3C H6C 2.4799 no .
H5A H6A 3.4433 no .
H5A H6B 2.3198 no .
H5A H6C 2.8049 no .
H5B H6B 3.4121 no .
H5B H6C 3.4751 no .
H5C H6A 3.5221 no .
H5C H6B 2.8924 no .
H5C H6C 2.4413 no .
H8 H9 2.2922 no .
H9 H15A 3.0713 no .
H9 H15B 3.4007 no .
H11 H12 2.2910 no .
H11 H14A 2.5897 no .
H14A H15A 2.3315 no .
H14A H15B 2.8182 no .
H14A H16A 2.6317 no .
H14A H16B 3.0696 no .
H14A H18A 3.3315 no .
H14B H15A 2.8186 no .
H14B H15B 2.3609 no .
H14B H16A 3.0235 no .
H14B H16B 2.5949 no .
H14B H18A 1.9567 no .
H14B H18B 3.3331 no .
H14B H19B 3.2708 no .
H15A H16A 2.2268 no .
H15A H16B 2.7220 no .
H15A H16C 2.1997 no .
H15B H16A 2.7219 no .
H15B H16B 2.2296 no .
H15B H16C 2.1971 no .
H15B H18A 3.4804 no .
H15B H19B 2.9643 no .
H18A H19A 2.8480 no .
H18A H19B 2.3810 no .
H18A H20A 2.5408 no .
H18A H20B 2.8375 no .
H18A H20C 3.5612 no .
H18B H19A 2.3712 no .
H18B H19B 2.8483 no .
H18B H20A 3.0291 no .
H18B H20B 2.4301 no .
H18B H20C 3.5170 no .
H19A H20A 2.8588 no .
H19A H20B 2.4342 no .
H19A H20C 2.3497 no .
H19B H20A 2.3527 no .
H19B H20B 2.8592 no .
H19B H20C 2.4307 no .
I1 H1B 3.5462 no 3_767
I1 H11 3.5961 no 4_565
I1 H16A 3.4563 no 2_656
O1 H6A 3.5780 no 2_756
O1 H6C 3.4038 no 2_756
O1 H20A 2.9441 no 2_646
O2 H1C 3.1015 no 3_767
O2 H16B 3.2748 no 2_646
O2 H20C 3.1199 no 3_667
C1 H8 3.4980 no 3_767
C1 H19B 3.5856 no 1_655
C3 H12 2.9525 no 2_746
C5 H16C 3.4909 no 4_655
C6 H3A 3.4339 no 2_746
C6 H16B 3.1915 no 2_646
C7 H1C 3.2041 no 3_767
C7 H5B 3.1740 no 3_767
C7 H14B 3.3945 no 2_646
C7 H18A 3.0563 no 2_646
C7 H20A 3.4871 no 2_646
C8 H1B 3.2380 no 3_767
C8 H1C 3.2048 no 3_767
C8 H14B 3.0033 no 2_646
C8 H18A 3.3190 no 2_646
C8 H19A 3.1278 no 3_667
C8 H19B 3.4238 no 3_667
C9 H1B 3.5139 no 3_767
C9 H14B 3.4651 no 2_646
C9 H19A 3.4148 no 3_667
C11 H3C 3.5669 no 2_756
C11 H16C 3.1721 no 2_656
C11 H18A 3.5090 no 2_646
C12 H3B 3.5734 no 2_756
C12 H3C 3.1601 no 2_756
C12 H5B 3.2023 no 3_767
C12 H18A 3.1345 no 2_646
C12 H20A 3.3966 no 2_646
C13 H15A 3.4208 no 2_656
C15 H11 3.4835 no 2_646
C16 H5C 3.5446 no 4_454
C16 H6B 3.5006 no 2_656
C16 H11 3.4835 no 2_646
C16 H20B 3.3643 no 4_564
C16 H20C 3.4308 no 4_564
C17 H15A 3.3674 no 2_656
C19 H8 2.8711 no 3_667
C19 H9 3.5866 no 3_667
C19 H16A 3.5324 no 4_565
C20 H6C 3.3150 no 1_465
C20 H8 3.3886 no 3_667
C20 H12 3.5986 no 2_656
C20 H16A 3.1185 no 4_565
C20 H16B 3.5755 no 4_565
B1 H1C 3.1590 no 3_767
B1 H5B 3.4398 no 3_767
B1 H20A 3.2789 no 2_646
H1A H3B 3.5271 no 2_756
H1A H6A 2.8825 no 2_756
H1A H8 3.5915 no 3_767
H1A H19B 3.0325 no 1_655
H1B I1 3.5462 no 3_767
H1B C8 3.2380 no 3_767
H1B C9 3.5139 no 3_767
H1B H8 3.2530 no 3_767
H1B H19B 3.4199 no 1_655
H1C O2 3.1015 no 3_767
H1C C7 3.2041 no 3_767
H1C C8 3.2048 no 3_767
H1C B1 3.1590 no 3_767
H1C H1C 3.3606 no 3_767
H1C H5B 3.2891 no 3_767
H1C H8 3.0991 no 3_767
H3A C6 3.4339 no 2_756
H3A H5A 3.4997 no 4_554
H3A H6A 2.9140 no 2_756
H3A H6B 3.3880 no 2_756
H3A H6C 3.4638 no 2_756
H3A H12 3.3490 no 2_746
H3A H15B 3.3930 no 1_655
H3A H16B 3.4432 no 1_655
H3A H16C 3.0434 no 1_655
H3B C12 3.5734 no 2_746
H3B H1A 3.5271 no 2_746
H3B H5A 3.2406 no 4_554
H3B H12 2.7880 no 2_746
H3B H20A 3.3868 no 2_646
H3C C11 3.5669 no 2_746
H3C C12 3.1601 no 2_746
H3C H11 3.1872 no 2_746
H3C H12 2.3434 no 2_746
H5A H3A 3.4997 no 4_555
H5A H3B 3.2406 no 4_555
H5A H6B 2.9317 no 3_757
H5A H16C 3.2590 no 4_655
H5A H20C 3.3753 no 3_667
H5B C7 3.1740 no 3_767
H5B C12 3.2023 no 3_767
H5B B1 3.4398 no 3_767
H5B H1C 3.2891 no 3_767
H5B H12 3.3221 no 3_767
H5C C16 3.5446 no 4_655
H5C H16A 3.4314 no 4_655
H5C H16C 2.9639 no 4_655
H5C H20B 3.4122 no 1_645
H6A O1 3.5780 no 2_746
H6A H1A 2.8825 no 2_746
H6A H3A 2.9140 no 2_746
H6A H16B 2.8616 no 2_646
H6B C16 3.5006 no 2_646
H6B H3A 3.3880 no 2_746
H6B H5A 2.9317 no 3_757
H6B H6B 3.1218 no 3_757
H6B H16B 2.7040 no 2_646
H6B H16C 3.5042 no 2_646
H6B H20C 3.3865 no 3_667
H6C O1 3.4038 no 2_746
H6C C20 3.3150 no 1_645
H6C H3A 3.4638 no 2_746
H6C H12 3.2514 no 2_746
H6C H20A 3.0673 no 1_645
H6C H20B 3.0537 no 1_645
H6C H20C 3.2717 no 1_645
H8 C1 3.4980 no 3_767
H8 C19 2.8711 no 3_667
H8 C20 3.3886 no 3_667
H8 H1A 3.5915 no 3_767
H8 H1B 3.2530 no 3_767
H8 H1C 3.0991 no 3_767
H8 H14A 3.4895 no 2_646
H8 H14B 2.9454 no 2_646
H8 H16B 3.5016 no 2_646
H8 H19A 2.3641 no 3_667
H8 H19B 2.6954 no 3_667
H8 H20C 2.8980 no 3_667
H9 C19 3.5866 no 3_667
H9 H19A 2.9681 no 3_667
H9 H19B 3.3044 no 3_667
H11 I1 3.5961 no 4_564
H11 C15 3.4835 no 2_656
H11 C16 3.4835 no 2_656
H11 H3C 3.1872 no 2_756
H11 H15A 2.9836 no 2_656
H11 H15B 3.3847 no 2_656
H11 H16C 2.7417 no 2_656
H12 C3 2.9525 no 2_756
H12 C20 3.5986 no 2_646
H12 H3A 3.3490 no 2_756
H12 H3B 2.7880 no 2_756
H12 H3C 2.3434 no 2_756
H12 H5B 3.3221 no 3_767
H12 H6C 3.2514 no 2_756
H12 H18A 3.4572 no 2_646
H12 H20A 3.0439 no 2_646
H12 H20B 3.2661 no 2_646
H14A H8 3.4895 no 2_656
H14A H18B 3.5744 no 2_646
H14A H19A 3.1082 no 4_564
H14B C7 3.3945 no 2_656
H14B C8 3.0033 no 2_656
H14B C9 3.4651 no 2_656
H14B H8 2.9454 no 2_656
H15A C13 3.4208 no 2_646
H15A C17 3.3674 no 2_646
H15A H11 2.9836 no 2_646
H15A H18A 3.5119 no 2_646
H15A H18B 3.4281 no 2_646
H15B H3A 3.3930 no 1_455
H15B H11 3.3847 no 2_646
H16A I1 3.4563 no 2_646
H16A C19 3.5324 no 4_564
H16A C20 3.1185 no 4_564
H16A H5C 3.4314 no 4_454
H16A H19A 3.0341 no 4_564
H16A H20B 2.6023 no 4_564
H16A H20C 2.9798 no 4_564
H16B O2 3.2748 no 2_656
H16B C6 3.1915 no 2_656
H16B C20 3.5755 no 4_564
H16B H3A 3.4432 no 1_455
H16B H6A 2.8616 no 2_656
H16B H6B 2.7040 no 2_656
H16B H8 3.5016 no 2_656
H16B H20B 3.3716 no 4_564
H16B H20C 3.0021 no 4_564
H16C C5 3.4909 no 4_454
H16C C11 3.1721 no 2_646
H16C H3A 3.0434 no 1_455
H16C H5A 3.2590 no 4_454
H16C H5C 2.9639 no 4_454
H16C H6B 3.5042 no 2_656
H16C H11 2.7417 no 2_646
H18A C7 3.0563 no 2_656
H18A C8 3.3190 no 2_656
H18A C11 3.5090 no 2_656
H18A C12 3.1345 no 2_656
H18A H12 3.4572 no 2_656
H18A H15A 3.5119 no 2_656
H18B H14A 3.5744 no 2_656
H18B H15A 3.4281 no 2_656
H19A C8 3.1278 no 3_667
H19A C9 3.4148 no 3_667
H19A H8 2.3641 no 3_667
H19A H9 2.9681 no 3_667
H19A H14A 3.1082 no 4_565
H19A H16A 3.0341 no 4_565
H19B C1 3.5856 no 1_455
H19B C8 3.4238 no 3_667
H19B H1A 3.0325 no 1_455
H19B H1B 3.4199 no 1_455
H19B H8 2.6954 no 3_667
H19B H9 3.3044 no 3_667
H20A O1 2.9441 no 2_656
H20A C7 3.4871 no 2_656
H20A C12 3.3966 no 2_656
H20A B1 3.2789 no 2_656
H20A H3B 3.3868 no 2_656
H20A H6C 3.0673 no 1_465
H20A H12 3.0439 no 2_656
H20B C16 3.3643 no 4_565
H20B H5C 3.4122 no 1_465
H20B H6C 3.0537 no 1_465
H20B H12 3.2661 no 2_656
H20B H16A 2.6023 no 4_565
H20B H16B 3.3716 no 4_565
H20C O2 3.1199 no 3_667
H20C C16 3.4308 no 4_565
H20C H5A 3.3753 no 3_667
H20C H6B 3.3865 no 3_667
H20C H6C 3.2717 no 1_465
H20C H8 2.8980 no 3_667
H20C H16A 2.9798 no 4_565
H20C H16B 3.0021 no 4_565

loop_
_geom_torsion_atom_site_label_1
_geom_torsion_atom_site_label_2
_geom_torsion_atom_site_label_3
_geom_torsion_atom_site_label_4
_geom_torsion
_geom_torsion_publ_flag
C2 O1 B1 O2 -2.8(13) no
C2 O1 B1 C7 174.2(10) no
B1 O1 C2 C1 -111.7(9) no
B1 O1 C2 C3 144.8(9) no
B1 O1 C2 C4 8.8(11) no
C4 O2 B1 O1 -4.7(13) no
C4 O2 B1 C7 178.3(10) no
B1 O2 C4 C2 10.0(12) no
B1 O2 C4 C5 131.7(9) no
B1 O2 C4 C6 -115.4(11) no
O1 C2 C4 O2 -11.4(12) no
O1 C2 C4 C5 -128.7(9) no
O1 C2 C4 C6 106.8(11) no
C1 C2 C4 O2 96.4(11) no
C1 C2 C4 C5 -21.0(15) no
C1 C2 C4 C6 -145.4(9) no
C3 C2 C4 O2 -144.9(9) no
C3 C2 C4 C5 97.7(12) no
C3 C2 C4 C6 -26.7(15) no
C8 C7 C12 C11 0.6(10) no
C12 C7 C8 C9 0.1(10) no
C8 C7 B1 O1 -179.1(9) no
C8 C7 B1 O2 -2.5(15) no
B1 C7 C8 C9 177.6(8) no
C12 C7 B1 O1 -1.8(15) no
C12 C7 B1 O2 174.9(9) no
B1 C7 C12 C11 -176.9(8) no
C7 C8 C9 C10 -1.7(11) no
C8 C9 C10 C11 2.6(10) no
C8 C9 C10 C13 179.2(6) no
C9 C10 C11 C12 -2.0(9) no
C9 C10 C13 C14 -104.8(7) no
C9 C10 C13 C17 74.4(10) no
C11 C10 C13 C14 71.8(8) no
C11 C10 C13 C17 -109.0(8) no
C13 C10 C11 C12 -178.7(5) no
C10 C11 C12 C7 0.4(10) no
C10 C13 C14 C15 73.9(9) no
C10 C13 C17 I1 -4.7(12) no
C10 C13 C17 C18 176.1(7) no
C14 C13 C17 I1 174.5(7) no
C14 C13 C17 C18 -4.7(14) no
C17 C13 C14 C15 -105.3(10) no
C13 C14 C15 C16 177.4(10) no
I1 C17 C18 C19 -73.7(7) no
C13 C17 C18 C19 105.6(10) no
C17 C18 C19 C20 -179.1(7) no
